data_4515930
loop_
_publ_author_name
'Fang, Jing'
'Zhang, Qi'
'Li, Meiqi'
'Wang, Jian-Rong'
'Mei, Xuefeng'

_publ_section_title
;
 Isostructural Solvates of Naturally Occurring Allocryptopine Exhibit Both
 Mechanochromic and Hydrochromic Luminescent Properties.
;
_journal_issue 8
_journal_name_full 'ACS omega'
_journal_page_first 9220
_journal_page_last 9226
_journal_paper_doi 10.1021/acsomega.8b01267
_journal_volume 3
_journal_year 2018
_chemical_formula_moiety '2(C21 H23 N O5), C3 O'
_chemical_formula_sum 'C45 H46 N2 O11'
_chemical_formula_weight 790.84
_space_group_crystal_system monoclinic
_space_group_IT_number 14
_space_group_name_Hall '-P 2yn'
_space_group_name_H-M_alt 'P 1 21/n 1'
_atom_sites_solution_hydrogens geom
_atom_sites_solution_primary dual
_audit_creation_date 2017-06-01
_audit_creation_method
;
Olex2 1.2-alpha
(compiled 2017.05.22 svn.r3414 for OlexSys, GUI svn.r5347)
;
_cell_angle_alpha 90
_cell_angle_beta 109.686(2)
_cell_angle_gamma 90
_cell_formula_units_Z 2
_cell_length_a 10.5721(11)
_cell_length_b 14.2791(15)
_cell_length_c 13.9602(16)
_cell_measurement_reflns_used 3739
_cell_measurement_temperature 173
_cell_measurement_theta_max 26.798
_cell_measurement_theta_min 2.494
_cell_volume 1984.3(4)
_computing_cell_refinement 'SAINT v8.34A (Bruker, 2013)'
_computing_data_reduction 'SAINT v8.34A (Bruker, 2013)'
_computing_molecular_graphics 'Olex2 (Dolomanov et al., 2009)'
_computing_publication_material 'Olex2 (Dolomanov et al., 2009)'
_computing_structure_refinement 'ShelXL (Sheldrick, 2015)'
_computing_structure_solution 'ShelXT (Sheldrick, 2015)'
_diffrn_ambient_temperature 173
_diffrn_measured_fraction_theta_full 0.997
_diffrn_measured_fraction_theta_max 0.996
_diffrn_measurement_device_type 'Bruker APEX-II CCD'
_diffrn_measurement_method '\f and \w scans'
_diffrn_radiation_monochromator graphite
_diffrn_radiation_type MoK\a
_diffrn_radiation_wavelength 0.71073
_diffrn_reflns_av_R_equivalents 0.0457
_diffrn_reflns_av_unetI/netI 0.0455
_diffrn_reflns_Laue_measured_fraction_full 0.997
_diffrn_reflns_Laue_measured_fraction_max 0.996
_diffrn_reflns_limit_h_max 13
_diffrn_reflns_limit_h_min -13
_diffrn_reflns_limit_k_max 18
_diffrn_reflns_limit_k_min -17
_diffrn_reflns_limit_l_max 18
_diffrn_reflns_limit_l_min -18
_diffrn_reflns_number 17573
_diffrn_reflns_point_group_measured_fraction_full 0.997
_diffrn_reflns_point_group_measured_fraction_max 0.996
_diffrn_reflns_theta_full 25.242
_diffrn_reflns_theta_max 27.504
_diffrn_reflns_theta_min 2.110
_diffrn_standards_number 0
_exptl_absorpt_coefficient_mu 0.095
_exptl_absorpt_correction_T_max 0.7456
_exptl_absorpt_correction_T_min 0.6389
_exptl_absorpt_correction_type multi-scan
_exptl_absorpt_process_details
'SADABS-2014/5 (Bruker,2014/5) was used for absorption correction. wR2(int) was 0.1121 before and 0.0593 after correction. The Ratio of minimum to maximum transmission is 0.8569. The \l/2 correction factor is 0.00150.'
_exptl_crystal_colour colourless
_exptl_crystal_colour_primary colourless
_exptl_crystal_density_diffrn 1.324
_exptl_crystal_density_method 'not measured'
_exptl_crystal_description block
_exptl_crystal_F_000 836
_exptl_crystal_size_max 0.28
_exptl_crystal_size_mid 0.15
_exptl_crystal_size_min 0.12
_refine_diff_density_max 0.372
_refine_diff_density_min -0.235
_refine_diff_density_rms 0.057
_refine_ls_extinction_method none
_refine_ls_goodness_of_fit_ref 1.022
_refine_ls_hydrogen_treatment constr
_refine_ls_matrix_type full
_refine_ls_number_parameters 274
_refine_ls_number_reflns 4547
_refine_ls_number_restraints 0
_refine_ls_restrained_S_all 1.022
_refine_ls_R_factor_all 0.0644
_refine_ls_R_factor_gt 0.0481
_refine_ls_shift/su_max 0.001
_refine_ls_shift/su_mean 0.000
_refine_ls_structure_factor_coef Fsqd
_refine_ls_weighting_details 'w=1/[\s^2^(Fo^2^)+(0.0910P)^2^+0.2950P] where P=(Fo^2^+2Fc^2^)/3'
_refine_ls_weighting_scheme calc
_refine_ls_wR_factor_gt 0.1362
_refine_ls_wR_factor_ref 0.1513
_reflns_Friedel_coverage 0.000
_reflns_number_gt 3499
_reflns_number_total 4547
_reflns_threshold_expression 'I > 2\s(I)'
_cod_data_source_file ao8b01267_si_001.cif
_cod_data_source_block mo_2017064_0m
_cod_database_code 4515930
_shelx_shelxl_version_number 2014/7
_shelx_space_group_comment
;
The symmetry employed for this shelxl refinement is uniquely defined
by the following loop, which should always be used as a source of
symmetry information in preference to the above space-group names.
They are only intended as comments.
;
_olex2_refinement_description
;
1. Fixed Uiso
 At 1.2 times of:
  All C(H) groups, All C(H,H) groups
 At 1.5 times of:
  All C(H,H,H) groups
2. Others
 Fixed Sof: O3(0.5) C2(0.5)
3.a Secondary CH2 refined with riding coordinates:
 C00E(H00A,H00B), C00H(H00C,H00D), C00M(H00E,H00H), C00N(H00J,H00K), C00P(H00P,
 H00Q)
3.b Aromatic/amide H refined with riding coordinates:
 C00F(H00F), C00G(H00G), C00I(H00I), C00L(H00L)
3.c Idealised Me refined as rotating group:
 C00O(H00M,H00N,H00O), C00Q(H00R,H00S,H00T), C00R(H00U,H00V,H00W)
;
_olex2_submission_special_instructions 'No special instructions were received'

loop_
_space_group_symop_operation_xyz
'x, y, z'
'-x+1/2, y+1/2, -z+1/2'
'-x, -y, -z'
'x-1/2, -y-1/2, z-1/2'

loop_
_atom_site_label
_atom_site_type_symbol
_atom_site_fract_x
_atom_site_fract_y
_atom_site_fract_z
_atom_site_U_iso_or_equiv
_atom_site_adp_type
_atom_site_occupancy
_atom_site_site_symmetry_order
_atom_site_calc_flag
_atom_site_refinement_flags_posn
_atom_site_refinement_flags_occupancy
O001 O 0.48154(11) 0.68647(8) 0.73957(8) 0.0290(3) Uani 1 1 d . .
O002 O 0.28650(10) 0.32222(8) 0.60627(9) 0.0310(3) Uani 1 1 d . .
O003 O 0.50949(11) 0.25266(8) 0.74374(9) 0.0348(3) Uani 1 1 d . .
O004 O 0.47252(13) 1.03701(8) 0.64762(10) 0.0376(3) Uani 1 1 d . .
O005 O 0.31557(13) 1.05250(8) 0.48562(10) 0.0377(3) Uani 1 1 d . .
N006 N 0.23275(12) 0.59935(9) 0.57196(9) 0.0229(3) Uani 1 1 d . .
C007 C 0.39431(14) 0.46969(11) 0.60438(11) 0.0204(3) Uani 1 1 d . .
C008 C 0.51243(14) 0.52382(11) 0.63379(11) 0.0215(3) Uani 1 1 d . .
C009 C 0.40185(14) 0.78432(11) 0.59490(11) 0.0226(3) Uani 1 1 d . .
C00A C 0.30370(15) 0.79354(11) 0.49744(11) 0.0239(3) Uani 1 1 d . .
C00B C 0.39820(14) 0.37905(11) 0.64169(12) 0.0232(3) Uani 1 1 d . .
C00C C 0.33300(16) 0.95951(11) 0.51189(12) 0.0262(3) Uani 1 1 d . .
C00D C 0.45604(14) 0.69383(11) 0.64777(11) 0.0222(3) Uani 1 1 d . .
C00E C 0.50933(14) 0.62118(11) 0.59149(12) 0.0235(3) Uani 1 1 d . .
H00A H 0.4522 0.6211 0.5189 0.028 Uiso 1 1 calc R .
H00B H 0.6014 0.6390 0.5953 0.028 Uiso 1 1 calc R .
C00F C 0.63180(15) 0.39752(12) 0.74268(12) 0.0263(3) Uani 1 1 d . .
H00F H 0.7122 0.3741 0.7910 0.032 Uiso 1 1 calc R .
C00G C 0.62847(14) 0.48711(11) 0.70275(12) 0.0243(3) Uani 1 1 d . .
H00G H 0.7079 0.5240 0.7234 0.029 Uiso 1 1 calc R .
C00H C 0.26605(14) 0.51093(11) 0.53199(11) 0.0228(3) Uani 1 1 d . .
H00C H 0.2767 0.5224 0.4652 0.027 Uiso 1 1 calc R .
H00D H 0.1916 0.4658 0.5218 0.027 Uiso 1 1 calc R .
C00I C 0.46183(15) 0.86415(11) 0.65132(11) 0.0246(3) Uani 1 1 d . .
H00I H 0.5256 0.8582 0.7178 0.029 Uiso 1 1 calc R .
C00J C 0.42600(16) 0.95040(11) 0.60803(12) 0.0262(3) Uani 1 1 d . .
C00K C 0.51724(15) 0.34273(11) 0.71155(12) 0.0247(3) Uani 1 1 d . .
C00L C 0.26922(15) 0.88395(11) 0.45610(12) 0.0265(3) Uani 1 1 d . .
H00L H 0.2031 0.8922 0.3909 0.032 Uiso 1 1 calc R .
C00M C 0.14474(15) 0.65798(12) 0.49137(13) 0.0299(4) Uani 1 1 d . .
H00E H 0.0960 0.7022 0.5211 0.036 Uiso 1 1 calc R .
H00H H 0.0774 0.6179 0.4419 0.036 Uiso 1 1 calc R .
C00N C 0.22257(17) 0.71325(12) 0.43592(12) 0.0309(4) Uani 1 1 d . .
H00J H 0.2841 0.6701 0.4176 0.037 Uiso 1 1 calc R .
H00K H 0.1583 0.7384 0.3719 0.037 Uiso 1 1 calc R .
C00O C 0.17835(17) 0.58188(13) 0.65321(14) 0.0332(4) Uani 1 1 d . .
H00M H 0.0951 0.5457 0.6264 0.050 Uiso 1 1 calc GR .
H00N H 0.1595 0.6417 0.6801 0.050 Uiso 1 1 calc GR .
H00O H 0.2439 0.5465 0.7078 0.050 Uiso 1 1 calc GR .
C00P C 0.39596(18) 1.10335(13) 0.57353(14) 0.0351(4) Uani 1 1 d . .
H00P H 0.3377 1.1406 0.6017 0.042 Uiso 1 1 calc R .
H00Q H 0.4569 1.1467 0.5549 0.042 Uiso 1 1 calc R .
C00Q C 0.21607(17) 0.30987(14) 0.67710(16) 0.0429(5) Uani 1 1 d . .
H00R H 0.1476 0.2611 0.6520 0.064 Uiso 1 1 calc GR .
H00S H 0.1728 0.3689 0.6843 0.064 Uiso 1 1 calc GR .
H00T H 0.2797 0.2912 0.7434 0.064 Uiso 1 1 calc GR .
C00R C 0.62876(19) 0.21374(15) 0.81291(17) 0.0473(5) Uani 1 1 d . .
H00U H 0.7005 0.2165 0.7832 0.071 Uiso 1 1 calc GR .
H00V H 0.6125 0.1484 0.8268 0.071 Uiso 1 1 calc GR .
H00W H 0.6557 0.2495 0.8765 0.071 Uiso 1 1 calc GR .
C1 C 0.4449(3) 0.4996(2) 0.90301(18) 0.0683(7) Uani 1 1 d . .
O3 O 0.5353(4) 0.3614(3) 0.9910(4) 0.0908(13) Uani 0.5 1 d . P
C2 C 0.5102(4) 0.4442(3) 0.9927(4) 0.0497(11) Uani 0.5 1 d . P

loop_
_atom_site_aniso_label
_atom_site_aniso_U_11
_atom_site_aniso_U_22
_atom_site_aniso_U_33
_atom_site_aniso_U_23
_atom_site_aniso_U_13
_atom_site_aniso_U_12
O001 0.0370(6) 0.0264(6) 0.0184(5) -0.0009(5) 0.0025(4) 0.0004(5)
O002 0.0232(6) 0.0256(6) 0.0396(7) 0.0015(5) 0.0045(5) -0.0048(4)
O003 0.0280(6) 0.0242(7) 0.0459(7) 0.0081(5) 0.0042(5) 0.0039(5)
O004 0.0479(7) 0.0206(7) 0.0369(7) -0.0024(5) 0.0046(6) -0.0048(5)
O005 0.0471(7) 0.0236(7) 0.0362(7) 0.0060(5) 0.0060(6) 0.0005(5)
N006 0.0205(6) 0.0222(7) 0.0238(6) -0.0010(5) 0.0045(5) 0.0017(5)
C007 0.0192(7) 0.0227(8) 0.0190(7) -0.0032(6) 0.0062(5) 0.0015(5)
C008 0.0221(7) 0.0221(8) 0.0222(7) -0.0046(6) 0.0101(6) 0.0004(6)
C009 0.0242(7) 0.0231(8) 0.0206(7) -0.0005(6) 0.0077(6) 0.0007(6)
C00A 0.0259(7) 0.0246(9) 0.0201(7) 0.0006(6) 0.0063(6) 0.0005(6)
C00B 0.0207(7) 0.0220(8) 0.0258(7) -0.0032(6) 0.0066(6) 0.0000(6)
C00C 0.0304(8) 0.0218(8) 0.0285(8) 0.0055(6) 0.0126(6) 0.0026(6)
C00D 0.0203(7) 0.0221(8) 0.0212(7) -0.0020(6) 0.0029(5) -0.0039(5)
C00E 0.0204(7) 0.0250(8) 0.0248(7) -0.0006(6) 0.0071(6) -0.0021(6)
C00F 0.0209(7) 0.0294(9) 0.0266(8) -0.0007(7) 0.0051(6) 0.0060(6)
C00G 0.0193(7) 0.0265(8) 0.0266(8) -0.0050(6) 0.0071(6) -0.0007(6)
C00H 0.0218(7) 0.0217(8) 0.0213(7) -0.0017(6) 0.0026(6) -0.0014(6)
C00I 0.0259(7) 0.0245(9) 0.0214(7) -0.0007(6) 0.0055(6) -0.0005(6)
C00J 0.0273(8) 0.0237(9) 0.0281(8) -0.0040(6) 0.0098(6) -0.0035(6)
C00K 0.0242(7) 0.0225(8) 0.0273(8) 0.0001(6) 0.0087(6) 0.0027(6)
C00L 0.0286(8) 0.0265(9) 0.0223(7) 0.0031(6) 0.0059(6) 0.0008(6)
C00M 0.0215(7) 0.0237(9) 0.0352(9) -0.0003(7) -0.0026(6) 0.0001(6)
C00N 0.0363(9) 0.0266(9) 0.0208(7) 0.0001(6) -0.0023(6) -0.0007(7)
C00O 0.0344(9) 0.0316(10) 0.0386(9) -0.0021(8) 0.0188(7) 0.0036(7)
C00P 0.0402(10) 0.0240(9) 0.0403(10) 0.0012(7) 0.0126(8) 0.0017(7)
C00Q 0.0266(9) 0.0420(11) 0.0605(13) 0.0203(10) 0.0153(8) 0.0013(7)
C00R 0.0340(10) 0.0368(11) 0.0585(13) 0.0165(10) -0.0011(9) 0.0069(8)
C1 0.0574(14) 0.111(2) 0.0379(12) 0.0042(13) 0.0182(11) 0.0004(14)
O3 0.087(3) 0.072(3) 0.137(4) 0.028(3) 0.069(3) 0.022(2)
C2 0.035(2) 0.065(3) 0.058(3) 0.014(2) 0.0268(19) 0.0082(19)

loop_
_atom_type_symbol
_atom_type_description
_atom_type_scat_dispersion_real
_atom_type_scat_dispersion_imag
_atom_type_scat_source
C C 0.0033 0.0016 'International Tables Vol C Tables 4.2.6.8 and 6.1.1.4'
H H 0.0000 0.0000 'International Tables Vol C Tables 4.2.6.8 and 6.1.1.4'
N N 0.0061 0.0033 'International Tables Vol C Tables 4.2.6.8 and 6.1.1.4'
O O 0.0106 0.0060 'International Tables Vol C Tables 4.2.6.8 and 6.1.1.4'

loop_
_geom_angle_atom_site_label_1
_geom_angle_atom_site_label_2
_geom_angle_atom_site_label_3
_geom_angle
_geom_angle_site_symmetry_1
_geom_angle_site_symmetry_3
C00B O002 C00Q 113.92(13) . .
C00K O003 C00R 116.89(13) . .
C00J O004 C00P 105.38(13) . .
C00C O005 C00P 105.88(13) . .
C00M N006 C00H 111.85(12) . .
C00O N006 C00H 110.89(13) . .
C00O N006 C00M 112.49(12) . .
C008 C007 C00H 119.30(14) . .
C00B C007 C008 119.38(13) . .
C00B C007 C00H 121.32(13) . .
C007 C008 C00E 119.51(13) . .
C00G C008 C007 119.15(15) . .
C00G C008 C00E 121.33(13) . .
C00A C009 C00D 126.03(14) . .
C00I C009 C00A 120.63(14) . .
C00I C009 C00D 113.31(13) . .
C009 C00A C00N 124.62(14) . .
C00L C00A C009 118.95(14) . .
C00L C00A C00N 116.23(13) . .
O002 C00B C007 119.96(13) . .
O002 C00B C00K 119.31(14) . .
C007 C00B C00K 120.65(14) . .
O005 C00C C00J 109.83(14) . .
C00L C00C O005 127.91(15) . .
C00L C00C C00J 122.25(15) . .
O001 C00D C009 120.14(14) . .
O001 C00D C00E 119.62(14) . .
C009 C00D C00E 118.65(13) . .
C008 C00E C00D 112.97(12) . .
C008 C00E H00A 109.0 . .
C008 C00E H00B 109.0 . .
C00D C00E H00A 109.0 . .
C00D C00E H00B 109.0 . .
H00A C00E H00B 107.8 . .
C00G C00F H00F 120.2 . .
C00K C00F H00F 120.2 . .
C00K C00F C00G 119.54(14) . .
C008 C00G C00F 121.63(14) . .
C008 C00G H00G 119.2 . .
C00F C00G H00G 119.2 . .
N006 C00H C007 110.88(12) . .
N006 C00H H00C 109.5 . .
N006 C00H H00D 109.5 . .
C007 C00H H00C 109.5 . .
C007 C00H H00D 109.5 . .
H00C C00H H00D 108.1 . .
C009 C00I H00I 120.8 . .
C00J C00I C009 118.41(14) . .
C00J C00I H00I 120.8 . .
O004 C00J C00C 110.36(14) . .
C00I C00J O004 128.56(15) . .
C00I C00J C00C 121.08(15) . .
O003 C00K C00B 115.73(13) . .
O003 C00K C00F 124.69(14) . .
C00F C00K C00B 119.58(15) . .
C00A C00L H00L 120.7 . .
C00C C00L C00A 118.61(14) . .
C00C C00L H00L 120.7 . .
N006 C00M H00E 109.2 . .
N006 C00M H00H 109.2 . .
N006 C00M C00N 112.04(13) . .
H00E C00M H00H 107.9 . .
C00N C00M H00E 109.2 . .
C00N C00M H00H 109.2 . .
C00A C00N C00M 113.78(13) . .
C00A C00N H00J 108.8 . .
C00A C00N H00K 108.8 . .
C00M C00N H00J 108.8 . .
C00M C00N H00K 108.8 . .
H00J C00N H00K 107.7 . .
N006 C00O H00M 109.5 . .
N006 C00O H00N 109.5 . .
N006 C00O H00O 109.5 . .
H00M C00O H00N 109.5 . .
H00M C00O H00O 109.5 . .
H00N C00O H00O 109.5 . .
O004 C00P H00P 110.1 . .
O004 C00P H00Q 110.1 . .
O005 C00P O004 108.11(13) . .
O005 C00P H00P 110.1 . .
O005 C00P H00Q 110.1 . .
H00P C00P H00Q 108.4 . .
O002 C00Q H00R 109.5 . .
O002 C00Q H00S 109.5 . .
O002 C00Q H00T 109.5 . .
H00R C00Q H00S 109.5 . .
H00R C00Q H00T 109.5 . .
H00S C00Q H00T 109.5 . .
O003 C00R H00U 109.5 . .
O003 C00R H00V 109.5 . .
O003 C00R H00W 109.5 . .
H00U C00R H00V 109.5 . .
H00U C00R H00W 109.5 . .
H00V C00R H00W 109.5 . .
C2 C1 C2 64.8(3) . 3_667
C1 C2 C1 115.2(3) . 3_667
C1 C2 C2 53.3(3) 3_667 3_667
C1 C2 C2 61.9(3) . 3_667
O3 C2 C1 120.7(4) . 3_667
O3 C2 C1 124.1(5) . .
O3 C2 C2 173.6(6) . 3_667

loop_
_geom_bond_atom_site_label_1
_geom_bond_atom_site_label_2
_geom_bond_distance
_geom_bond_site_symmetry_2
O001 C00D 1.2220(18) .
O002 C00B 1.3799(18) .
O002 C00Q 1.435(2) .
O003 C00K 1.374(2) .
O003 C00R 1.418(2) .
O004 C00J 1.3761(19) .
O004 C00P 1.435(2) .
O005 C00C 1.3733(19) .
O005 C00P 1.433(2) .
N006 C00H 1.470(2) .
N006 C00M 1.458(2) .
N006 C00O 1.456(2) .
C007 C008 1.407(2) .
C007 C00B 1.391(2) .
C007 C00H 1.511(2) .
C008 C00E 1.507(2) .
C008 C00G 1.382(2) .
C009 C00A 1.412(2) .
C009 C00D 1.503(2) .
C009 C00I 1.409(2) .
C00A C00L 1.411(2) .
C00A C00N 1.514(2) .
C00B C00K 1.406(2) .
C00C C00J 1.377(2) .
C00C C00L 1.368(2) .
C00D C00E 1.520(2) .
C00E H00A 0.9900 .
C00E H00B 0.9900 .
C00F H00F 0.9500 .
C00F C00G 1.391(2) .
C00F C00K 1.383(2) .
C00G H00G 0.9500 .
C00H H00C 0.9900 .
C00H H00D 0.9900 .
C00I H00I 0.9500 .
C00I C00J 1.368(2) .
C00L H00L 0.9500 .
C00M H00E 0.9900 .
C00M H00H 0.9900 .
C00M C00N 1.526(2) .
C00N H00J 0.9900 .
C00N H00K 0.9900 .
C00O H00M 0.9800 .
C00O H00N 0.9800 .
C00O H00O 0.9800 .
C00P H00P 0.9900 .
C00P H00Q 0.9900 .
C00Q H00R 0.9800 .
C00Q H00S 0.9800 .
C00Q H00T 0.9800 .
C00R H00U 0.9800 .
C00R H00V 0.9800 .
C00R H00W 0.9800 .
C1 C2 1.445(5) .
C1 C2 1.589(6) 3_667
O3 C2 1.214(6) .
C2 C1 1.589(6) 3_667
C2 C2 1.631(10) 3_667
